data_4503283
loop_
_publ_author_name
'Timmons, Daren J.'
'Pacheco, Matthew R.'
'Fricke, Kyle A.'
'Slebodnick, Carla'

_publ_section_title
;
 Assembling Extended Structures with Flavonoids
;
_journal_issue 8
_journal_name_full 'Crystal Growth &amp; Design'
_journal_page_first 2765
_journal_paper_doi 10.1021/cg7009572
_journal_volume 8
_journal_year 2008
_chemical_compound_source 'synthesis as described'
_chemical_formula_moiety 'C15 H11 O5, C6 H13 N2'
_chemical_formula_sum 'C21 H24 N2 O5'
_chemical_formula_weight 384.42
_chemical_name_common '[3][4]'
_chemical_name_systematic
;
 ?
;
_space_group_IT_number 14
_symmetry_cell_setting monoclinic
_symmetry_Int_Tables_number 14
_symmetry_space_group_name_Hall '-P 2yn'
_symmetry_space_group_name_H-M 'P 1 21/n 1'
_atom_sites_solution_hydrogens geom
_atom_sites_solution_primary direct
_atom_sites_solution_secondary difmap
_audit_creation_date 2007-09-11T15:38:34-00:00
_audit_creation_method 'WinGX routine CIF_UPDATE'
_cell_angle_alpha 90
_cell_angle_beta 116.49(3)
_cell_angle_gamma 90
_cell_formula_units_Z 4
_cell_length_a 10.551(3)
_cell_length_b 17.532(3)
_cell_length_c 11.500(3)
_cell_measurement_reflns_used 1234
_cell_measurement_temperature 100(2)
_cell_measurement_theta_max 19.21
_cell_measurement_theta_min 2.33
_cell_measurement_wavelength 0.71073
_cell_volume 1903.9(9)
_computing_cell_refinement "'CrysAlisPro (Oxford Diffraction, 2006)"
_computing_data_collection "'CrysAlisPro (Oxford Diffraction, 2006)"
_computing_data_reduction "'CrysAlisPro (Oxford Diffraction, 2006)"
_computing_molecular_graphics 'Ortep-3 for Windows (Farrugia, 1997)'
_computing_publication_material 'WinGX publication routines (Farrugia, 1999)'
_computing_structure_refinement 'SHELXL-97 (Sheldrick, 1997)'
_computing_structure_solution 'SHELXS-97 (Sheldrick, 1997)'
_diffrn_ambient_temperature 100(2)
_diffrn_detector CCD
_diffrn_measured_fraction_theta_full 0.996
_diffrn_measured_fraction_theta_max 0.996
_diffrn_measurement_device '\k-geometry diffractometer'
_diffrn_measurement_device_type 'Oxford Diffraction Xcalibur'
_diffrn_measurement_method 'phi and omega scans'
_diffrn_radiation_monochromator graphite
_diffrn_radiation_probe x-ray
_diffrn_radiation_type MoK\a
_diffrn_radiation_wavelength 0.71073
_diffrn_reflns_av_R_equivalents 0.0551
_diffrn_reflns_av_unetI/netI 0.0959
_diffrn_reflns_limit_h_max 12
_diffrn_reflns_limit_h_min -12
_diffrn_reflns_limit_k_max 20
_diffrn_reflns_limit_k_min -20
_diffrn_reflns_limit_l_max 13
_diffrn_reflns_limit_l_min -13
_diffrn_reflns_number 13443
_diffrn_reflns_theta_full 25.08
_diffrn_reflns_theta_max 25.08
_diffrn_reflns_theta_min 3.71
_diffrn_source 'fine-focus sealed tube'
_diffrn_standards_decay_% <2%
_diffrn_standards_interval_count 50
_diffrn_standards_number 2
_exptl_absorpt_coefficient_mu 0.096
_exptl_absorpt_correction_type none
_exptl_crystal_colour yellow
_exptl_crystal_density_diffrn 1.341
_exptl_crystal_density_method 'not measured'
_exptl_crystal_description plate
_exptl_crystal_F_000 816
_exptl_crystal_size_max 0.12
_exptl_crystal_size_mid 0.11
_exptl_crystal_size_min 0.06
_refine_diff_density_max 0.363
_refine_diff_density_min -0.187
_refine_diff_density_rms 0.04
_refine_ls_extinction_method none
_refine_ls_goodness_of_fit_ref 0.792
_refine_ls_hydrogen_treatment mixed
_refine_ls_matrix_type full
_refine_ls_number_parameters 262
_refine_ls_number_reflns 3372
_refine_ls_number_restraints 0
_refine_ls_restrained_S_all 0.792
_refine_ls_R_factor_all 0.0942
_refine_ls_R_factor_gt 0.0369
_refine_ls_shift/su_max 0.02
_refine_ls_shift/su_mean 0.002
_refine_ls_structure_factor_coef Fsqd
_refine_ls_weighting_details 'calc w=1/[\s^2^(Fo^2^)+(0.0348P)^2^+0.0000P] where P=(Fo^2^+2Fc^2^)/3'
_refine_ls_weighting_scheme calc
_refine_ls_wR_factor_gt 0.0664
_refine_ls_wR_factor_ref 0.0746
_reflns_number_gt 1803
_reflns_number_total 3372
_reflns_threshold_expression >2sigma(I)
_cod_data_source_file cg7009572-file003.cif
_cod_data_source_block mrp333b
_cod_original_cell_volume 1903.9(8)
_cod_database_code 4503283

loop_
_symmetry_equiv_pos_as_xyz
'x, y, z'
'-x+1/2, y+1/2, -z+1/2'
'-x, -y, -z'
'x-1/2, -y-1/2, z-1/2'

loop_
_atom_site_label
_atom_site_type_symbol
_atom_site_fract_x
_atom_site_fract_y
_atom_site_fract_z
_atom_site_U_iso_or_equiv
_atom_site_adp_type
_atom_site_occupancy
_atom_site_symmetry_multiplicity
_atom_site_calc_flag
_atom_site_refinement_flags
C2 C 0.5446(2) 0.17084(12) 0.60969(18) 0.0281(5) Uani 1 1 d .
H2 H 0.6316 0.2023 0.6327 0.034 Uiso 1 1 calc R
C3 C 0.5799(2) 0.11102(12) 0.71303(18) 0.0288(5) Uani 1 1 d .
H3A H 0.6153 0.136 0.799 0.035 Uiso 1 1 calc R
H3B H 0.493 0.0824 0.6978 0.035 Uiso 1 1 calc R
C4 C 0.6898(2) 0.05650(11) 0.71374(19) 0.0243(5) Uani 1 1 d .
C5 C 0.79415(19) -0.00402(11) 0.58074(18) 0.0201(5) Uani 1 1 d .
C6 C 0.8009(2) -0.01344(11) 0.46544(18) 0.0210(5) Uani 1 1 d .
H6 H 0.8694 -0.0468 0.4606 0.025 Uiso 1 1 calc R
C7 C 0.70658(19) 0.02630(10) 0.35412(18) 0.0199(5) Uani 1 1 d .
C8 C 0.60838(19) 0.07708(11) 0.36444(18) 0.0200(5) Uani 1 1 d .
H8 H 0.544 0.1042 0.29 0.024 Uiso 1 1 calc R
C9 C 0.60531(19) 0.08745(10) 0.48114(18) 0.0180(5) Uani 1 1 d .
C10 C 0.69794(19) 0.04752(11) 0.59398(17) 0.0181(5) Uani 1 1 d .
C11 C 0.4273(2) 0.22422(11) 0.59850(18) 0.0223(5) Uani 1 1 d .
C12 C 0.2859(2) 0.20891(11) 0.51797(18) 0.0226(5) Uani 1 1 d .
H12 H 0.2608 0.1645 0.465 0.027 Uiso 1 1 calc R
C13 C 0.1807(2) 0.25784(11) 0.51406(17) 0.0204(5) Uani 1 1 d .
H13 H 0.0842 0.247 0.4581 0.024 Uiso 1 1 calc R
C14 C 0.2160(2) 0.32248(11) 0.59170(18) 0.0198(5) Uani 1 1 d .
C15 C 0.3573(2) 0.33824(11) 0.67199(18) 0.0213(5) Uani 1 1 d .
H15 H 0.3827 0.3824 0.7255 0.026 Uiso 1 1 calc R
C16 C 0.4612(2) 0.28937(11) 0.67390(18) 0.0218(5) Uani 1 1 d .
H16 H 0.5579 0.3009 0.7282 0.026 Uiso 1 1 calc R
C21 C 0.7077(2) -0.22438(12) 0.0558(2) 0.0317(6) Uani 1 1 d .
H21A H 0.7187 -0.2761 0.0938 0.038 Uiso 1 1 calc R
H21B H 0.6198 -0.2238 -0.027 0.038 Uiso 1 1 calc R
C22 C 0.6954(2) -0.16553(11) 0.15004(19) 0.0249(5) Uani 1 1 d .
H22A H 0.5971 -0.1462 0.1151 0.03 Uiso 1 1 calc R
H22B H 0.7206 -0.1894 0.2356 0.03 Uiso 1 1 calc R
C23 C 0.9423(2) -0.13029(12) 0.2305(2) 0.0348(6) Uani 1 1 d .
H23A H 0.9657 -0.1453 0.3208 0.042 Uiso 1 1 calc R
H23B H 1.009 -0.0898 0.2333 0.042 Uiso 1 1 calc R
C24 C 0.9548(2) -0.19944(13) 0.1542(2) 0.0378(6) Uani 1 1 d .
H24A H 1.039 -0.1933 0.1383 0.045 Uiso 1 1 calc R
H24B H 0.9679 -0.2463 0.2065 0.045 Uiso 1 1 calc R
C25 C 0.8031(3) -0.13462(13) -0.0396(2) 0.0396(6) Uani 1 1 d .
H25A H 0.7246 -0.1407 -0.1281 0.047 Uiso 1 1 calc R
H25B H 0.8889 -0.1195 -0.0482 0.047 Uiso 1 1 calc R
C26 C 0.7650(2) -0.07153(12) 0.03288(19) 0.0333(6) Uani 1 1 d .
H26A H 0.8227 -0.0254 0.0417 0.04 Uiso 1 1 calc R
H26B H 0.6638 -0.0577 -0.0158 0.04 Uiso 1 1 calc R
N1 N 0.79456(16) -0.10188(9) 0.16398(15) 0.0220(4) Uani 1 1 d .
N2 N 0.82877(18) -0.20755(10) 0.03028(16) 0.0300(4) Uani 1 1 d .
O1 O 0.50731(13) 0.13727(7) 0.48485(11) 0.0218(3) Uani 1 1 d .
O2 O 0.76848(15) 0.02068(8) 0.81490(13) 0.0333(4) Uani 1 1 d .
O3 O 0.88220(14) -0.04582(8) 0.68556(13) 0.0281(4) Uani 1 1 d .
H3 H 0.859(2) -0.0303(12) 0.751(2) 0.042 Uiso 1 1 d .
O4 O 0.10901(13) 0.36904(8) 0.58465(13) 0.0269(4) Uani 1 1 d .
H4 H 0.147(2) 0.4088(12) 0.6387(19) 0.04 Uiso 1 1 d .
O5 O 0.70958(13) 0.01660(7) 0.24227(12) 0.0245(3) Uani 1 1 d .
H1 H 0.7741(19) -0.0591(12) 0.2118(17) 0.037 Uiso 1 1 d .

loop_
_atom_site_aniso_label
_atom_site_aniso_U_11
_atom_site_aniso_U_22
_atom_site_aniso_U_33
_atom_site_aniso_U_23
_atom_site_aniso_U_13
_atom_site_aniso_U_12
C2 0.0366(14) 0.0292(13) 0.0197(12) 0.0007(10) 0.0135(11) 0.0056(11)
C3 0.0387(14) 0.0280(13) 0.0243(12) 0.0040(10) 0.0182(11) 0.0082(11)
C4 0.0269(13) 0.0203(12) 0.0249(13) 0.0007(10) 0.0108(11) 0.0022(10)
C5 0.0196(12) 0.0168(12) 0.0194(12) 0.0010(9) 0.0046(10) -0.0009(9)
C6 0.0208(12) 0.0155(11) 0.0283(13) 0.0016(9) 0.0124(10) 0.0025(9)
C7 0.0245(12) 0.0137(11) 0.0238(13) -0.0006(9) 0.0127(10) -0.0041(9)
C8 0.0229(12) 0.0170(11) 0.0183(12) 0.0013(9) 0.0075(10) 0.0007(9)
C9 0.0184(11) 0.0136(11) 0.0227(12) -0.0003(9) 0.0098(10) 0.0018(9)
C10 0.0177(11) 0.0162(11) 0.0204(11) 0.0012(9) 0.0085(10) 0.0011(9)
C11 0.0222(13) 0.0268(13) 0.0181(11) 0.0059(9) 0.0092(10) 0.0069(10)
C12 0.0328(14) 0.0163(11) 0.0208(11) -0.0015(9) 0.0140(11) 0.0011(10)
C13 0.0211(12) 0.0198(12) 0.0171(11) -0.0001(9) 0.0058(9) -0.0029(10)
C14 0.0224(13) 0.0179(12) 0.0199(11) 0.0022(9) 0.0101(10) 0.0030(10)
C15 0.0226(13) 0.0200(12) 0.0198(12) -0.0002(9) 0.0081(10) -0.0014(10)
C16 0.0195(12) 0.0252(12) 0.0197(11) 0.0000(10) 0.0079(10) 0.0011(10)
C21 0.0343(13) 0.0271(14) 0.0347(13) -0.0075(10) 0.0164(11) -0.0012(11)
C22 0.0263(12) 0.0228(12) 0.0267(12) -0.0018(10) 0.0129(10) -0.0009(10)
C23 0.0227(13) 0.0368(14) 0.0393(14) -0.0095(11) 0.0088(11) 0.0025(11)
C24 0.0316(14) 0.0352(14) 0.0441(14) -0.0073(12) 0.0148(12) 0.0080(11)
C25 0.0577(16) 0.0363(15) 0.0380(14) 0.0001(11) 0.0333(12) 0.0097(13)
C26 0.0542(15) 0.0256(13) 0.0307(13) 0.0060(10) 0.0283(12) 0.0046(11)
N1 0.0281(11) 0.0175(10) 0.0244(10) -0.0002(8) 0.0154(8) 0.0003(8)
N2 0.0341(11) 0.0266(11) 0.0308(11) -0.0015(9) 0.0159(9) 0.0056(9)
O1 0.0267(8) 0.0190(8) 0.0188(8) -0.0022(6) 0.0093(6) 0.0053(7)
O2 0.0434(9) 0.0342(9) 0.0223(9) 0.0105(7) 0.0146(8) 0.0165(8)
O3 0.0311(9) 0.0289(9) 0.0215(8) 0.0058(7) 0.0093(7) 0.0113(7)
O4 0.0240(9) 0.0229(9) 0.0302(9) -0.0084(7) 0.0088(7) 0.0031(7)
O5 0.0363(9) 0.0189(8) 0.0238(8) 0.0006(6) 0.0184(7) 0.0026(7)

loop_
_atom_type_symbol
_atom_type_description
_atom_type_scat_dispersion_real
_atom_type_scat_dispersion_imag
_atom_type_scat_source
C C 0.0033 0.0016 'International Tables Vol C Tables 4.2.6.8 and 6.1.1.4'
H H 0 0 'International Tables Vol C Tables 4.2.6.8 and 6.1.1.4'
N N 0.0061 0.0033 'International Tables Vol C Tables 4.2.6.8 and 6.1.1.4'
O O 0.0106 0.006 'International Tables Vol C Tables 4.2.6.8 and 6.1.1.4'

loop_
_geom_angle_atom_site_label_1
_geom_angle_atom_site_label_2
_geom_angle_atom_site_label_3
_geom_angle
O1 C2 C3 111.46(16)
O1 C2 C11 108.67(15)
C3 C2 C11 113.86(17)
O1 C2 H2 107.5
C3 C2 H2 107.5
C11 C2 H2 107.5
C4 C3 C2 111.57(17)
C4 C3 H3A 109.3
C2 C3 H3A 109.3
C4 C3 H3B 109.3
C2 C3 H3B 109.3
H3A C3 H3B 108
O2 C4 C10 122.71(18)
O2 C4 C3 120.91(18)
C10 C4 C3 116.38(17)
O3 C5 C6 118.86(17)
O3 C5 C10 119.12(17)
C6 C5 C10 122.02(17)
C5 C6 C7 120.01(18)
C5 C6 H6 120
C7 C6 H6 120
O5 C7 C6 120.75(18)
O5 C7 C8 120.28(17)
C6 C7 C8 118.97(18)
C9 C8 C7 120.38(18)
C9 C8 H8 119.8
C7 C8 H8 119.8
O1 C9 C8 117.64(16)
O1 C9 C10 120.67(17)
C8 C9 C10 121.69(18)
C9 C10 C5 116.89(17)
C9 C10 C4 121.14(18)
C5 C10 C4 121.91(17)
C16 C11 C12 118.66(18)
C16 C11 C2 119.05(18)
C12 C11 C2 122.25(19)
C11 C12 C13 120.58(18)
C11 C12 H12 119.7
C13 C12 H12 119.7
C14 C13 C12 120.18(18)
C14 C13 H13 119.9
C12 C13 H13 119.9
O4 C14 C15 122.35(17)
O4 C14 C13 118.17(18)
C15 C14 C13 119.47(18)
C16 C15 C14 119.74(19)
C16 C15 H15 120.1
C14 C15 H15 120.1
C11 C16 C15 121.35(19)
C11 C16 H16 119.3
C15 C16 H16 119.3
N2 C21 C22 111.16(16)
N2 C21 H21A 109.4
C22 C21 H21A 109.4
N2 C21 H21B 109.4
C22 C21 H21B 109.4
H21A C21 H21B 108
N1 C22 C21 107.53(16)
N1 C22 H22A 110.2
C21 C22 H22A 110.2
N1 C22 H22B 110.2
C21 C22 H22B 110.2
H22A C22 H22B 108.5
N1 C23 C24 107.96(16)
N1 C23 H23A 110.1
C24 C23 H23A 110.1
N1 C23 H23B 110.1
C24 C23 H23B 110.1
H23A C23 H23B 108.4
N2 C24 C23 111.23(16)
N2 C24 H24A 109.4
C23 C24 H24A 109.4
N2 C24 H24B 109.4
C23 C24 H24B 109.4
H24A C24 H24B 108
N2 C25 C26 110.92(17)
N2 C25 H25A 109.5
C26 C25 H25A 109.5
N2 C25 H25B 109.5
C26 C25 H25B 109.5
H25A C25 H25B 108
N1 C26 C25 107.62(16)
N1 C26 H26A 110.2
C25 C26 H26A 110.2
N1 C26 H26B 110.2
C25 C26 H26B 110.2
H26A C26 H26B 108.5
C23 N1 C22 109.29(16)
C23 N1 C26 109.79(16)
C22 N1 C26 109.75(15)
C23 N1 H1 113.5(10)
C22 N1 H1 107.8(11)
C26 N1 H1 106.6(11)
C24 N2 C21 108.66(17)
C24 N2 C25 108.36(17)
C21 N2 C25 108.71(17)
C9 O1 C2 114.77(14)
C5 O3 H3 103.5(13)
C14 O4 H4 108.8(13)

loop_
_geom_bond_atom_site_label_1
_geom_bond_atom_site_label_2
_geom_bond_distance
C2 O1 1.435(2)
C2 C3 1.502(3)
C2 C11 1.511(3)
C2 H2 1
C3 C4 1.500(3)
C3 H3A 0.99
C3 H3B 0.99
C4 O2 1.255(2)
C4 C10 1.426(3)
C5 O3 1.362(2)
C5 C6 1.369(3)
C5 C10 1.417(3)
C6 C7 1.407(3)
C6 H6 0.95
C7 O5 1.312(2)
C7 C8 1.411(3)
C8 C9 1.369(2)
C8 H8 0.95
C9 O1 1.369(2)
C9 C10 1.413(2)
C11 C16 1.381(3)
C11 C12 1.387(3)
C12 C13 1.388(3)
C12 H12 0.95
C13 C14 1.387(2)
C13 H13 0.95
C14 O4 1.366(2)
C14 C15 1.387(3)
C15 C16 1.384(3)
C15 H15 0.95
C16 H16 0.95
C21 N2 1.463(3)
C21 C22 1.543(3)
C21 H21A 0.99
C21 H21B 0.99
C22 N1 1.489(2)
C22 H22A 0.99
C22 H22B 0.99
C23 N1 1.483(2)
C23 C24 1.536(3)
C23 H23A 0.99
C23 H23B 0.99
C24 N2 1.459(2)
C24 H24A 0.99
C24 H24B 0.99
C25 N2 1.470(3)
C25 C26 1.542(3)
C25 H25A 0.99
C25 H25B 0.99
C26 N1 1.495(2)
C26 H26A 0.99
C26 H26B 0.99
N1 H1 1.01(2)
O3 H3 0.93(2)
O4 H4 0.90(2)

loop_
_geom_hbond_atom_site_label_D
_geom_hbond_atom_site_label_H
_geom_hbond_atom_site_label_A
_geom_hbond_distance_DH
_geom_hbond_distance_HA
_geom_hbond_distance_DA
_geom_hbond_angle_DHA
_geom_hbond_site_symmetry_A
O3 H3 O2 0.93(2) 1.69(2) 2.570(2) 155.4(19) .
O4 H4 O5 0.90(2) 1.69(2) 2.5915(19) 177(2) 4_566
N1 H1 O5 1.01(2) 1.60(2) 2.579(2) 162.1(17) .

loop_
_geom_torsion_atom_site_label_1
_geom_torsion_atom_site_label_2
_geom_torsion_atom_site_label_3
_geom_torsion_atom_site_label_4
_geom_torsion
O1 C2 C3 C4 52.7(2)
C11 C2 C3 C4 176.10(17)
C2 C3 C4 O2 154.82(18)
C2 C3 C4 C10 -25.9(3)
O3 C5 C6 C7 176.95(16)
C10 C5 C6 C7 -2.7(3)
C5 C6 C7 O5 -178.45(17)
C5 C6 C7 C8 1.7(3)
O5 C7 C8 C9 -179.82(17)
C6 C7 C8 C9 0.1(3)
C7 C8 C9 O1 -179.78(16)
C7 C8 C9 C10 -0.8(3)
O1 C9 C10 C5 178.80(17)
C8 C9 C10 C5 -0.2(3)
O1 C9 C10 C4 1.5(3)
C8 C9 C10 C4 -177.43(19)
O3 C5 C10 C9 -177.73(16)
C6 C5 C10 C9 1.9(3)
O3 C5 C10 C4 -0.5(3)
C6 C5 C10 C4 179.18(18)
O2 C4 C10 C9 178.46(18)
C3 C4 C10 C9 -0.9(3)
O2 C4 C10 C5 1.3(3)
C3 C4 C10 C5 -177.98(18)
O1 C2 C11 C16 -146.50(17)
C3 C2 C11 C16 88.6(2)
O1 C2 C11 C12 35.6(3)
C3 C2 C11 C12 -89.3(2)
C16 C11 C12 C13 -0.5(3)
C2 C11 C12 C13 177.48(18)
C11 C12 C13 C14 -0.5(3)
C12 C13 C14 O4 179.97(17)
C12 C13 C14 C15 0.8(3)
O4 C14 C15 C16 -179.26(17)
C13 C14 C15 C16 -0.1(3)
C12 C11 C16 C15 1.2(3)
C2 C11 C16 C15 -176.86(18)
C14 C15 C16 C11 -0.9(3)
N2 C21 C22 N1 10.9(2)
N1 C23 C24 N2 10.1(3)
N2 C25 C26 N1 10.9(2)
C24 C23 N1 C22 54.6(2)
C24 C23 N1 C26 -65.8(2)
C21 C22 N1 C23 -66.41(19)
C21 C22 N1 C26 54.0(2)
C25 C26 N1 C23 53.7(2)
C25 C26 N1 C22 -66.5(2)
C23 C24 N2 C21 -64.8(2)
C23 C24 N2 C25 53.2(2)
C22 C21 N2 C24 52.2(2)
C22 C21 N2 C25 -65.5(2)
C26 C25 N2 C24 -65.5(2)
C26 C25 N2 C21 52.4(2)
C8 C9 O1 C2 -154.36(17)
C10 C9 O1 C2 26.6(2)
C3 C2 O1 C9 -53.9(2)
C11 C2 O1 C9 179.88(16)
